data_1574641
loop_
_publ_author_name
'Wang, Jia-Wen'
'Fan, Shu-Cong'
'Yuan, Wenyu'
'Wang, Ying'
'Zhai, Quan-Guo'

_publ_section_title
;
 Inter-cluster-linker-absence-enabled sub-\%Angstrom pore modulation in a
 metal--organic framework for multi-scenario CO2 capture
;
_journal_issue 25
_journal_name_full 'Chemical Science'
_journal_page_first 11447
_journal_page_last 11455
_journal_paper_doi 10.1039/D5SC02144H
_journal_volume 16
_journal_year 2025
_chemical_formula_moiety 'C9 H9 Cd5 N36, 4(N0.25 O0.75), 7(H2 O)'
_chemical_formula_sum 'C9 H23 Cd5 N37 O10'
_chemical_formula_weight 1371.64
_space_group_crystal_system hexagonal
_space_group_IT_number 194
_space_group_name_Hall '-P 6c 2c'
_space_group_name_H-M_alt 'P 63/m m c'
_atom_sites_solution_hydrogens mixed
_atom_sites_solution_primary dual
_audit_creation_date 2025-01-13
_audit_creation_method
;
Olex2 1.5
(compiled 2024.02.16 svn.r378c4104 for OlexSys, GUI svn.r6928)
;
_audit_update_record
;
2025-01-13 deposited with the CCDC.	2025-05-14 downloaded from the CCDC.
;
_cell_angle_alpha 90
_cell_angle_beta 90
_cell_angle_gamma 120
_cell_formula_units_Z 2
_cell_length_a 13.0990(3)
_cell_length_b 13.0990(3)
_cell_length_c 13.4160(4)
_cell_measurement_reflns_used 9929
_cell_measurement_temperature 200.00
_cell_measurement_theta_max 26.331
_cell_measurement_theta_min 2.351
_cell_volume 1993.56(9)
_computing_cell_refinement 'SAINT V8.40B (?, 2016)'
_computing_data_reduction 'SAINT V8.40B (?, 2016)'
_computing_molecular_graphics 'Olex2 1.5 (Dolomanov et al., 2009)'
_computing_publication_material 'Olex2 1.5 (Dolomanov et al., 2009)'
_computing_structure_refinement 'SHELXL 2019/3 (Sheldrick, 2015)'
_computing_structure_solution 'SHELXT 2014/4 (Sheldrick, 2014)'
_diffrn_ambient_temperature 200.00
_diffrn_measured_fraction_theta_full 0.975
_diffrn_measured_fraction_theta_max 0.975
_diffrn_measurement_device_type 'CCD area detector'
_diffrn_radiation_type MoK\a
_diffrn_radiation_wavelength 0.71073
_diffrn_reflns_av_R_equivalents 0.0342
_diffrn_reflns_av_unetI/netI 0.0142
_diffrn_reflns_Laue_measured_fraction_full 0.975
_diffrn_reflns_Laue_measured_fraction_max 0.975
_diffrn_reflns_limit_h_max 15
_diffrn_reflns_limit_h_min -15
_diffrn_reflns_limit_k_max 15
_diffrn_reflns_limit_k_min -15
_diffrn_reflns_limit_l_max 16
_diffrn_reflns_limit_l_min -16
_diffrn_reflns_number 15931
_diffrn_reflns_point_group_measured_fraction_full 0.975
_diffrn_reflns_point_group_measured_fraction_max 0.975
_diffrn_reflns_theta_full 25.242
_diffrn_reflns_theta_max 25.329
_diffrn_reflns_theta_min 2.351
_diffrn_source_current 1.0
_diffrn_source_power 0.05
_diffrn_source_voltage 50.0
_exptl_absorpt_coefficient_mu 2.716
_exptl_absorpt_correction_T_max 0.7454
_exptl_absorpt_correction_T_min 0.5854
_exptl_absorpt_correction_type multi-scan
_exptl_absorpt_process_details
;
SADABS-2016/2 (Bruker,2016/2) was used for absorption correction.
wR2(int) was 0.0976 before and 0.0518 after correction.
The Ratio of minimum to maximum transmission is 0.7854.
The \l/2 correction factor is Not present.
;
_exptl_crystal_colour 'clear light colourless'
_exptl_crystal_colour_lustre clear
_exptl_crystal_colour_modifier light
_exptl_crystal_colour_primary colourless
_exptl_crystal_density_diffrn 2.285
_exptl_crystal_description needle
_exptl_crystal_F_000 1312
_exptl_crystal_size_max 0.01
_exptl_crystal_size_mid 0.01
_exptl_crystal_size_min 0.01
_refine_diff_density_max 2.116
_refine_diff_density_min -4.005
_refine_diff_density_rms 0.301
_refine_ls_extinction_method none
_refine_ls_goodness_of_fit_ref 1.150
_refine_ls_hydrogen_treatment mixed
_refine_ls_matrix_type full
_refine_ls_number_parameters 64
_refine_ls_number_reflns 712
_refine_ls_number_restraints 12
_refine_ls_restrained_S_all 1.144
_refine_ls_R_factor_all 0.0752
_refine_ls_R_factor_gt 0.0752
_refine_ls_shift/su_max 0.000
_refine_ls_shift/su_mean 0.000
_refine_ls_structure_factor_coef Fsqd
_refine_ls_weighting_details 'w=1/[\s^2^(Fo^2^)+(0.0592P)^2^+118.8737P] where P=(Fo^2^+2Fc^2^)/3'
_refine_ls_weighting_scheme calc
_refine_ls_wR_factor_gt 0.1903
_refine_ls_wR_factor_ref 0.1903
_reflns_Friedel_coverage 0.000
_reflns_number_gt 712
_reflns_number_total 712
_reflns_threshold_expression 'I > 2\s(I)'
_cod_data_source_file d5sc02144h2.cif
_cod_data_source_block SNNU-98-Cd
_cod_depositor_comments 'Adding full bibliography for 1574641.cif.'
_cod_original_cell_volume 1993.56(11)
_cod_database_code 1574641
_shelx_shelxl_version_number 2019/3
_shelx_space_group_comment
;
The symmetry employed for this shelxl refinement is uniquely defined
by the following loop, which should always be used as a source of
symmetry information in preference to the above space-group names.
They are only intended as comments.
;
_shelx_estimated_absorpt_t_max 0.973
_shelx_estimated_absorpt_t_min 0.973
_olex2_refinement_description
;
1. Fixed Uiso
 At 1.2 times of:
  All C(H) groups, All O(H) groups
2. Shared sites
{C1, N3}
3. Uiso/Uaniso restraints and constraints
Uanis(C2) \\sim Ueq, Uanis(N5) \\sim Ueq: with sigma of 0.01 and sigma for
terminal atoms of 0.02
Uanis(C1) = Uanis(N3)
4. Others
 Fixed Sof: C1(0.5) H1(0.5) N3(0.5) O2(0.083333) H2A(0.166667)
 Fixed U13: Cd1(0)
 Fixed U23: Cd1(0)
 Fixed X: Cd1(0.33333)
 Fixed Y: Cd1(0.66667)
5.a Riding coordinates:
 O3(H3), O2(H2A)
5.b Aromatic/amide H refined with riding coordinates:
 C2(H2), C1(H1)
;
_smtbx_masks_void_probe_radius 1.2
_smtbx_masks_void_truncation_radius 1.2
_olex2_submission_special_instructions 'No special instructions were received'

loop_
_space_group_symop_operation_xyz
'x, y, z'
'-y, x-y, z'
'-x+y, -x, z'
'-x, -y, z+1/2'
'y, -x+y, z+1/2'
'x-y, x, z+1/2'
'y, x, -z'
'x-y, -y, -z'
'-x, -x+y, -z'
'-y, -x, -z+1/2'
'-x+y, y, -z+1/2'
'x, x-y, -z+1/2'
'-x, -y, -z'
'y, -x+y, -z'
'x-y, x, -z'
'x, y, -z-1/2'
'-y, x-y, -z-1/2'
'-x+y, -x, -z-1/2'
'-y, -x, z'
'-x+y, y, z'
'x, x-y, z'
'y, x, z-1/2'
'x-y, -y, z-1/2'
'-x, -x+y, z-1/2'

loop_
_atom_site_label
_atom_site_type_symbol
_atom_site_fract_x
_atom_site_fract_y
_atom_site_fract_z
_atom_site_U_iso_or_equiv
_atom_site_adp_type
_atom_site_occupancy
_atom_site_site_symmetry_order
_atom_site_calc_flag
_atom_site_refinement_flags_posn
_atom_site_refinement_flags_adp
_atom_site_refinement_flags_occupancy
_atom_site_disorder_assembly
_atom_site_disorder_group
Cd2 Cd 0.500000 0.500000 0.500000 0.0075(5) Uani 1 4 d S T P A .
Cd1 Cd 0.333330 0.666670 0.59729(16) 0.0197(7) Uani 1 6 d S T P . .
N1 N 0.2490(5) 0.4979(11) 0.4967(10) 0.013(3) Uani 1 2 d S T P A .
N4 N 0.4172(5) 0.5828(5) 0.7006(9) 0.015(3) Uani 1 2 d S T P . .
N5 N 0.4726(6) 0.5274(6) 0.6686(9) 0.013(3) Uani 1 2 d S TU P . .
C2 C 0.5067(10) 0.4933(10) 0.750000 0.016(5) Uani 1 4 d S TU P . .
H2 H 0.548548 0.451452 0.749999 0.019 Uiso 1 4 calc R U P . .
N2 N 0.3033(8) 0.4417(8) 0.4658(6) 0.0111(18) Uani 1 1 d . . . . .
C1 C 0.2258(11) 0.3498(10) 0.4128(10) 0.027(3) Uani 0.5 1 d . . P A 1
H1 H 0.240370 0.293734 0.380555 0.033 Uiso 0.5 1 calc R U P A 1
N6 N 0.666667 0.333333 0.750000 0.12(4) Uani 1 12 d S T P . .
O1 O 0.725(3) 0.275(3) 0.750000 0.35(7) Uani 1 4 d S T P . .
N3 N 0.2258(11) 0.3498(10) 0.4128(10) 0.027(3) Uani 0.5 1 d . . P A 2
O3 O 0.242(2) 0.1208(12) 0.3482(16) 0.088(8) Uani 1 2 d S T P . .
H3 H 0.212363 0.162280 0.372215 0.11(10) Uiso 1 1 d R . . . .
O2 O 0.000000 0.000000 0.400(4) 0.028(10) Uani 0.5 6 d S T P . .
H2A H -0.001100 -0.063400 0.416091 0.033 Uiso 0.1667 1 d R U P . .

loop_
_atom_site_aniso_label
_atom_site_aniso_U_11
_atom_site_aniso_U_22
_atom_site_aniso_U_33
_atom_site_aniso_U_23
_atom_site_aniso_U_13
_atom_site_aniso_U_12
Cd2 0.0102(7) 0.0102(7) 0.0049(8) -0.0002(3) 0.0002(3) 0.0073(6)
Cd1 0.0198(8) 0.0198(8) 0.0193(11) 0.000 0.000 0.0099(4)
N1 0.010(5) 0.014(7) 0.017(6) -0.002(6) -0.001(3) 0.007(3)
N4 0.024(5) 0.024(5) 0.006(6) -0.001(3) 0.001(3) 0.020(6)
N5 0.022(4) 0.022(4) 0.003(5) 0.000(2) 0.000(2) 0.017(5)
C2 0.022(6) 0.022(6) 0.012(8) 0.000 0.000 0.017(7)
N2 0.007(4) 0.015(4) 0.015(4) -0.005(4) -0.004(3) 0.008(4)
C1 0.019(6) 0.023(6) 0.042(7) -0.017(5) -0.013(6) 0.013(5)
N6 0.16(6) 0.16(6) 0.03(3) 0.000 0.000 0.08(3)
O1 0.16(5) 0.16(5) 0.8(2) 0.000 0.000 0.10(6)
N3 0.019(6) 0.023(6) 0.042(7) -0.017(5) -0.013(6) 0.013(5)
O3 0.12(2) 0.096(13) 0.054(11) -0.015(7) -0.030(14) 0.061(11)
O2 0.017(12) 0.017(12) 0.05(3) 0.000 0.000 0.009(6)

loop_
_atom_type_symbol
_atom_type_description
_atom_type_scat_dispersion_real
_atom_type_scat_dispersion_imag
_atom_type_scat_source
C C 0.0033 0.0016 'International Tables Vol C Tables 4.2.6.8 and 6.1.1.4'
H H 0.0000 0.0000 'International Tables Vol C Tables 4.2.6.8 and 6.1.1.4'
Cd Cd -0.8075 1.2024 'International Tables Vol C Tables 4.2.6.8 and 6.1.1.4'
N N 0.0061 0.0033 'International Tables Vol C Tables 4.2.6.8 and 6.1.1.4'
O O 0.0106 0.0060 'International Tables Vol C Tables 4.2.6.8 and 6.1.1.4'

loop_
_geom_angle_atom_site_label_1
_geom_angle_atom_site_label_2
_geom_angle_atom_site_label_3
_geom_angle
_geom_angle_site_symmetry_1
_geom_angle_site_symmetry_3
_geom_angle_publ_flag
N5 Cd2 N5 180.0 . 13_666 ?
N2 Cd2 N5 89.3(3) 19_665 13_666 ?
N2 Cd2 N5 89.3(3) 13_666 . ?
N2 Cd2 N5 90.7(3) 19_665 . ?
N2 Cd2 N5 90.7(3) 7_556 13_666 ?
N2 Cd2 N5 89.3(3) . 13_666 ?
N2 Cd2 N5 90.7(3) . . ?
N2 Cd2 N5 90.7(3) 13_666 13_666 ?
N2 Cd2 N5 89.3(3) 7_556 . ?
N2 Cd2 N2 180.0 19_665 7_556 ?
N2 Cd2 N2 91.2(4) 13_666 7_556 ?
N2 Cd2 N2 88.8(4) 13_666 19_665 ?
N2 Cd2 N2 180.00(16) 13_666 . ?
N2 Cd2 N2 91.2(4) 19_665 . ?
N2 Cd2 N2 88.8(4) 7_556 . ?
N1 Cd1 N1 90.1(5) 3_565 . ?
N1 Cd1 N1 90.1(5) . 2_665 ?
N1 Cd1 N1 90.1(5) 3_565 2_665 ?
N1 Cd1 N4 90.5(3) 3_565 2_665 ?
N1 Cd1 N4 90.5(3) . 3_565 ?
N1 Cd1 N4 90.5(3) . . ?
N1 Cd1 N4 179.1(4) . 2_665 ?
N1 Cd1 N4 179.1(4) 2_665 3_565 ?
N1 Cd1 N4 90.5(3) 2_665 2_665 ?
N1 Cd1 N4 90.5(3) 2_665 . ?
N1 Cd1 N4 90.5(3) 3_565 3_565 ?
N1 Cd1 N4 179.1(5) 3_565 . ?
N4 Cd1 N4 88.8(4) 2_665 . ?
N4 Cd1 N4 88.8(4) 2_665 3_565 ?
N4 Cd1 N4 88.8(4) 3_565 . ?
N2 N1 Cd1 125.1(6) 20 . ?
N2 N1 Cd1 125.1(6) . . ?
N2 N1 N2 109.7(12) . 20 ?
N4 N4 Cd1 126.1(3) 16_557 . ?
N4 N4 N5 108.9(7) 16_557 . ?
N5 N4 Cd1 125.0(9) . . ?
N4 N5 Cd2 124.2(9) . . ?
N4 N5 C2 106.4(12) . . ?
C2 N5 Cd2 129.4(11) . . ?
N5 C2 N5 109.5(19) 16_557 . ?
N5 C2 H2 125.3 . . ?
N5 C2 H2 125.3 16_557 . ?
N1 N2 Cd2 124.7(7) . . ?
N1 N2 C1 107.0(9) . . ?
N1 N2 N3 107.0(9) . . ?
C1 N2 Cd2 128.3(7) . . ?
N3 N2 Cd2 128.3(7) . . ?
N2 C1 C1 108.1(6) . 20 ?
N2 C1 H1 125.9 . . ?
C1 C1 H1 125.9 20 . ?
O1 N6 O1 120.000(9) . 3_665 ?
O1 N6 O1 120.000(6) 3_665 2_655 ?
O1 N6 O1 120.00(2) . 2_655 ?
H3 O3 H3 115.7 . 21 ?
H2A O2 H2A 56.2 21 3 ?
H2A O2 H2A 113.7 21 19 ?
H2A O2 H2A 150.4 . 21 ?
H2A O2 H2A 113.7 2 3 ?
H2A O2 H2A 56.2 . 20 ?
H2A O2 H2A 56.2 2 19 ?
H2A O2 H2A 113.7 21 20 ?
H2A O2 H2A 59.5 20 3 ?
H2A O2 H2A 113.7 . 2 ?
H2A O2 H2A 59.5 . 19 ?
H2A O2 H2A 59.5 21 2 ?
H2A O2 H2A 113.7 20 19 ?
H2A O2 H2A 150.4 20 2 ?
H2A O2 H2A 150.4 3 19 ?
H2A O2 H2A 113.7 . 3 ?

loop_
_geom_bond_atom_site_label_1
_geom_bond_atom_site_label_2
_geom_bond_distance
_geom_bond_site_symmetry_2
_geom_bond_publ_flag
Cd2 N5 2.346(12) 13_666 ?
Cd2 N5 2.346(12) . ?
Cd2 N2 2.338(8) 13_666 ?
Cd2 N2 2.338(8) 19_665 ?
Cd2 N2 2.338(8) 7_556 ?
Cd2 N2 2.338(8) . ?
Cd1 N1 2.342(13) 3_565 ?
Cd1 N1 2.343(13) 2_665 ?
Cd1 N1 2.342(13) . ?
Cd1 N4 2.354(12) 2_665 ?
Cd1 N4 2.354(12) . ?
Cd1 N4 2.354(12) 3_565 ?
N1 N2 1.321(11) 20 ?
N1 N2 1.321(11) . ?
N4 N4 1.32(2) 16_557 ?
N4 N5 1.329(18) . ?
N5 C2 1.338(18) . ?
C2 H2 0.9500 . ?
N2 C1 1.327(14) . ?
N2 N3 1.327(14) . ?
C1 C1 1.33(2) 20 ?
C1 H1 0.9500 . ?
N6 O1 1.33(7) 3_665 ?
N6 O1 1.33(7) . ?
N6 O1 1.33(7) 2_655 ?
O3 H3 0.8679 . ?
O3 H3 0.8679 21 ?
O2 H2A 0.8516 20 ?
O2 H2A 0.8516 3 ?
O2 H2A 0.8516 2 ?
O2 H2A 0.8516 . ?
O2 H2A 0.8516 19 ?
O2 H2A 0.8516 21 ?

loop_
_geom_torsion_atom_site_label_1
_geom_torsion_atom_site_label_2
_geom_torsion_atom_site_label_3
_geom_torsion_atom_site_label_4
_geom_torsion
_geom_torsion_site_symmetry_1
_geom_torsion_site_symmetry_2
_geom_torsion_site_symmetry_3
_geom_torsion_site_symmetry_4
_geom_torsion_publ_flag
Cd2 N5 C2 N5 180.000(6) . . . 16_557 ?
Cd2 N2 C1 C1 179.8(5) . . . 20 ?
Cd1 N1 N2 Cd2 -2.0(14) . . . . ?
Cd1 N1 N2 C1 178.6(9) . . . . ?
Cd1 N1 N2 N3 178.6(9) . . . . ?
Cd1 N4 N5 Cd2 0.000(6) . . . . ?
Cd1 N4 N5 C2 180.000(3) . . . . ?
N1 N2 C1 C1 -0.8(9) . . . 20 ?
N4 N4 N5 Cd2 180.000(5) 16_557 . . . ?
N4 N4 N5 C2 0.000(5) 16_557 . . . ?
N4 N5 C2 N5 0.000(3) . . . 16_557 ?
N2 N1 N2 Cd2 -179.3(4) 20 . . . ?
N2 N1 N2 C1 1.3(16) 20 . . . ?
N2 N1 N2 N3 1.3(16) 20 . . . ?

loop_
_smtbx_masks_void_nr
_smtbx_masks_void_average_x
_smtbx_masks_void_average_y
_smtbx_masks_void_average_z
_smtbx_masks_void_volume
_smtbx_masks_void_count_electrons
_smtbx_masks_void_content
1 0.083 0.167 0.250 7.2 0.0 ?
2 -0.083 0.083 0.750 7.2 0.0 ?
3 0.083 0.917 0.250 7.2 0.0 ?
4 -0.083 0.833 0.750 7.2 0.0 ?
5 0.167 0.083 0.750 7.2 0.0 ?
6 0.833 0.917 0.250 7.2 0.0 ?
